data_8104895
loop_
_publ_author_name
'Yan, Wei-Hong'
'Pan, Hui-Yan'

_publ_section_title
;
 Crystal structure of 1,4-bis(methylpyridinium benzene)
 bis(1,2-dicyanoethene-1,2-dithiolato-\k2 S:S)nickel(II), C26H18N6NiS4
;
_journal_issue 1
_journal_name_full 'Zeitschrift f\"ur Kristallographie - New Crystal Structures'
_journal_page_first 107
_journal_page_last 108
_journal_paper_doi 10.1515/ncrs-2020-0407
_journal_volume 236
_journal_year 2021
_chemical_formula_sum 'C26 H18 N6 Ni S4'
_chemical_formula_weight 601.41
_space_group_crystal_system triclinic
_space_group_IT_number 2
_space_group_name_Hall '-P 1'
_space_group_name_H-M_alt 'P -1'
_atom_sites_solution_hydrogens geom
_cell_angle_alpha 70.9880(10)
_cell_angle_beta 79.9710(10)
_cell_angle_gamma 82.5670(10)
_cell_formula_units_Z 1
_cell_length_a 8.2947(4)
_cell_length_b 8.9964(5)
_cell_length_c 9.4210(5)
_cell_measurement_reflns_used 1387
_cell_measurement_temperature 296(2)
_cell_measurement_theta_max 25.0000
_cell_measurement_theta_min 2.3025
_cell_volume 652.52(6)
_computing_structure_refinement 'SHELXL-2016/4 (Sheldrick, 2016)'
_diffrn_ambient_temperature 296(2)
_diffrn_measured_fraction_theta_full 0.994
_diffrn_measured_fraction_theta_max 0.994
_diffrn_measurement_device_type 'Bruker CCD APEX II'
_diffrn_radiation_type MoK\a
_diffrn_radiation_wavelength 0.71073
_diffrn_reflns_av_R_equivalents 0.0456
_diffrn_reflns_av_unetI/netI 0.0594
_diffrn_reflns_Laue_measured_fraction_full 0.994
_diffrn_reflns_Laue_measured_fraction_max 0.994
_diffrn_reflns_limit_h_max 8
_diffrn_reflns_limit_h_min -9
_diffrn_reflns_limit_k_max 10
_diffrn_reflns_limit_k_min -10
_diffrn_reflns_limit_l_max 10
_diffrn_reflns_limit_l_min -11
_diffrn_reflns_number 3709
_diffrn_reflns_point_group_measured_fraction_full 0.994
_diffrn_reflns_point_group_measured_fraction_max 0.994
_diffrn_reflns_theta_full 24.988
_diffrn_reflns_theta_max 24.988
_diffrn_reflns_theta_min 2.310
_exptl_absorpt_coefficient_mu 1.092
_exptl_absorpt_correction_T_max 0.840
_exptl_absorpt_correction_T_min 0.822
_exptl_absorpt_correction_type multi-scan
_exptl_absorpt_process_details SADABS
_exptl_crystal_colour red
_exptl_crystal_density_diffrn 1.530
_exptl_crystal_description block
_exptl_crystal_F_000 308
_exptl_crystal_size_max 0.180
_exptl_crystal_size_mid 0.160
_exptl_crystal_size_min 0.160
_refine_diff_density_max 0.251
_refine_diff_density_min -0.417
_refine_diff_density_rms 0.060
_refine_ls_extinction_coef .
_refine_ls_extinction_method none
_refine_ls_goodness_of_fit_ref 1.058
_refine_ls_hydrogen_treatment constr
_refine_ls_matrix_type full
_refine_ls_number_parameters 169
_refine_ls_number_reflns 2285
_refine_ls_number_restraints 0
_refine_ls_restrained_S_all 1.058
_refine_ls_R_factor_all 0.0444
_refine_ls_R_factor_gt 0.0340
_refine_ls_shift/su_max 0.000
_refine_ls_shift/su_mean 0.000
_refine_ls_structure_factor_coef Fsqd
_refine_ls_weighting_details 'w=1/[\s^2^(Fo^2^)+(0.0100P)^2^] where P=(Fo^2^+2Fc^2^)/3'
_refine_ls_weighting_scheme calc
_refine_ls_wR_factor_gt 0.0621
_refine_ls_wR_factor_ref 0.0643
_reflns_Friedel_coverage 0.000
_reflns_Friedel_fraction_full .
_reflns_Friedel_fraction_max .
_reflns_number_gt 1795
_reflns_number_total 2285
_reflns_threshold_expression 'I > 2\s(I)'
_cod_data_source_file suppl_j_ncrs-2020-0407_suppl.cif
_cod_data_source_block b
_cod_database_code 8104895
_shelx_space_group_comment
;
The symmetry employed for this shelxl refinement is uniquely defined
by the following loop, which should always be used as a source of
symmetry information in preference to the above space-group names.
They are only intended as comments.
;
_shelx_estimated_absorpt_t_min 0.828
_shelx_estimated_absorpt_t_max 0.845

loop_
_space_group_symop_operation_xyz
'x, y, z'
'-x, -y, -z'

loop_
_atom_site_label
_atom_site_type_symbol
_atom_site_fract_x
_atom_site_fract_y
_atom_site_fract_z
_atom_site_U_iso_or_equiv
_atom_site_adp_type
_atom_site_occupancy
_atom_site_site_symmetry_order
_atom_site_calc_flag
_atom_site_refinement_flags_posn
_atom_site_refinement_flags_adp
_atom_site_refinement_flags_occupancy
_atom_site_disorder_assembly
_atom_site_disorder_group
NI1 Ni 1.000000 0.000000 0.000000 0.03773(15) Uani 1 2 d S . P . .
N1 N 0.9928(3) 0.3464(3) 0.3896(3) 0.0630(7) Uani 1 1 d . . . . .
N2 N 0.6817(3) -0.0201(3) 0.5746(3) 0.0620(7) Uani 1 1 d . . . . .
N3 N 0.3109(3) 0.6872(3) 0.1478(2) 0.0428(6) Uani 1 1 d . . . . .
S1 S 1.08528(9) 0.16969(9) 0.08286(7) 0.0507(2) Uani 1 1 d . . . . .
S2 S 0.84212(10) -0.09661(8) 0.21113(7) 0.0485(2) Uani 1 1 d . . . . .
C1 C 0.9665(3) 0.1409(3) 0.2596(3) 0.0419(7) Uani 1 1 d . . . . .
C2 C 0.9798(3) 0.2525(4) 0.3359(3) 0.0463(7) Uani 1 1 d . . . . .
C3 C 0.8622(3) 0.0266(3) 0.3145(3) 0.0399(7) Uani 1 1 d . . . . .
C4 C 0.7618(3) 0.0017(3) 0.4591(3) 0.0439(7) Uani 1 1 d . . . . .
C5 C 0.2385(4) 0.5943(4) 0.0995(3) 0.0579(8) Uani 1 1 d . . . . .
H5 H 0.157649 0.532901 0.165014 0.070 Uiso 1 1 calc R U . . .
C6 C 0.2801(5) 0.5863(4) -0.0459(4) 0.0724(10) Uani 1 1 d . . . . .
H6 H 0.229756 0.518930 -0.078264 0.087 Uiso 1 1 calc R U . . .
C7 C 0.3958(5) 0.6787(5) -0.1409(4) 0.0778(12) Uani 1 1 d . . . . .
H7 H 0.424905 0.676181 -0.240025 0.093 Uiso 1 1 calc R U . . .
C8 C 0.4695(4) 0.7751(5) -0.0907(3) 0.0775(12) Uani 1 1 d . . . . .
H8 H 0.548828 0.838877 -0.155504 0.093 Uiso 1 1 calc R U . . .
C9 C 0.4265(4) 0.7777(4) 0.0541(3) 0.0617(9) Uani 1 1 d . . . . .
H9 H 0.477593 0.842725 0.088758 0.074 Uiso 1 1 calc R U . . .
C10 C 0.2645(4) 0.6918(4) 0.3075(3) 0.0541(8) Uani 1 1 d . . . . .
H10A H 0.156406 0.653663 0.347180 0.065 Uiso 1 1 calc R U . . .
H10B H 0.259375 0.799967 0.308079 0.065 Uiso 1 1 calc R U . . .
C11 C 0.3863(3) 0.5925(3) 0.4078(3) 0.0409(7) Uani 1 1 d . . . . .
C12 C 0.3662(4) 0.4350(3) 0.4834(3) 0.0525(8) Uani 1 1 d . . . . .
H12 H 0.275454 0.390074 0.473794 0.063 Uiso 1 1 calc R U . . .
C13 C 0.5202(4) 0.6561(3) 0.4270(3) 0.0516(8) Uani 1 1 d . . . . .
H13 H 0.534207 0.762540 0.378551 0.062 Uiso 1 1 calc R U . . .

loop_
_atom_site_aniso_label
_atom_site_aniso_U_11
_atom_site_aniso_U_22
_atom_site_aniso_U_33
_atom_site_aniso_U_23
_atom_site_aniso_U_13
_atom_site_aniso_U_12
NI1 0.0349(3) 0.0435(3) 0.0313(3) -0.0081(2) -0.0005(2) -0.0051(2)
N1 0.0653(19) 0.0744(19) 0.0555(16) -0.0301(15) 0.0050(13) -0.0202(15)
N2 0.0624(18) 0.0725(18) 0.0420(14) -0.0100(13) 0.0041(13) -0.0089(14)
N3 0.0380(14) 0.0490(14) 0.0332(12) -0.0030(11) -0.0062(10) 0.0021(12)
S1 0.0484(5) 0.0654(5) 0.0398(4) -0.0189(4) 0.0072(3) -0.0218(4)
S2 0.0551(5) 0.0503(4) 0.0374(4) -0.0120(3) 0.0071(3) -0.0172(4)
C1 0.0395(17) 0.0519(17) 0.0317(14) -0.0101(13) -0.0028(12) -0.0051(14)
C2 0.0397(18) 0.0605(19) 0.0362(15) -0.0120(15) 0.0020(13) -0.0130(15)
C3 0.0378(17) 0.0500(17) 0.0289(13) -0.0085(13) -0.0047(12) -0.0030(14)
C4 0.0434(18) 0.0480(17) 0.0356(15) -0.0068(13) -0.0039(13) -0.0056(14)
C5 0.048(2) 0.068(2) 0.0505(19) -0.0033(17) -0.0114(15) -0.0113(17)
C6 0.083(3) 0.083(3) 0.059(2) -0.029(2) -0.029(2) 0.012(2)
C7 0.076(3) 0.101(3) 0.0391(19) -0.015(2) -0.0122(19) 0.042(2)
C8 0.065(3) 0.094(3) 0.042(2) 0.0097(19) 0.0093(17) 0.002(2)
C9 0.060(2) 0.058(2) 0.0537(19) 0.0022(16) -0.0038(16) -0.0141(17)
C10 0.0461(19) 0.076(2) 0.0340(15) -0.0145(15) -0.0037(13) 0.0075(16)
C11 0.0372(17) 0.0526(18) 0.0280(13) -0.0107(13) 0.0016(12) 0.0005(14)
C12 0.0457(19) 0.060(2) 0.0496(17) -0.0099(16) -0.0101(15) -0.0115(16)
C13 0.054(2) 0.0460(17) 0.0482(17) -0.0025(15) -0.0088(15) -0.0092(16)

loop_
_atom_type_symbol
_atom_type_description
_atom_type_scat_dispersion_real
_atom_type_scat_dispersion_imag
_atom_type_scat_source
C C 0.0033 0.0016 'International Tables Vol C Tables 4.2.6.8 and 6.1.1.4'
H H 0.0000 0.0000 'International Tables Vol C Tables 4.2.6.8 and 6.1.1.4'
N N 0.0061 0.0033 'International Tables Vol C Tables 4.2.6.8 and 6.1.1.4'
Ni Ni 0.3393 1.1124 'International Tables Vol C Tables 4.2.6.8 and 6.1.1.4'
S S 0.1246 0.1234 'International Tables Vol C Tables 4.2.6.8 and 6.1.1.4'

loop_
_geom_angle_atom_site_label_1
_geom_angle_atom_site_label_2
_geom_angle_atom_site_label_3
_geom_angle
_geom_angle_site_symmetry_1
_geom_angle_site_symmetry_3
S2 NI1 S2 180.0 2_755 .
S2 NI1 S1 92.49(3) 2_755 2_755
S2 NI1 S1 87.51(3) . 2_755
S2 NI1 S1 87.51(3) 2_755 .
S2 NI1 S1 92.49(3) . .
S1 NI1 S1 180.0 2_755 .
C5 N3 C9 120.0(3) . .
C5 N3 C10 120.2(2) . .
C9 N3 C10 119.8(3) . .
C1 S1 NI1 102.62(10) . .
C3 S2 NI1 102.71(9) . .
C3 C1 C2 123.1(2) . .
C3 C1 S1 120.9(2) . .
C2 C1 S1 115.8(2) . .
N1 C2 C1 176.6(3) . .
C1 C3 C4 121.9(2) . .
C1 C3 S2 120.96(19) . .
C4 C3 S2 117.1(2) . .
N2 C4 C3 179.2(3) . .
N3 C5 C6 121.4(3) . .
N3 C5 H5 119.3 . .
C6 C5 H5 119.3 . .
C7 C6 C5 118.6(4) . .
C7 C6 H6 120.7 . .
C5 C6 H6 120.7 . .
C6 C7 C8 119.8(3) . .
C6 C7 H7 120.1 . .
C8 C7 H7 120.1 . .
C9 C8 C7 119.7(3) . .
C9 C8 H8 120.2 . .
C7 C8 H8 120.2 . .
N3 C9 C8 120.5(3) . .
N3 C9 H9 119.7 . .
C8 C9 H9 119.7 . .
N3 C10 C11 111.4(2) . .
N3 C10 H10A 109.4 . .
C11 C10 H10A 109.4 . .
N3 C10 H10B 109.4 . .
C11 C10 H10B 109.4 . .
H10A C10 H10B 108.0 . .
C13 C11 C12 118.3(3) . .
C13 C11 C10 121.0(3) . .
C12 C11 C10 120.7(3) . .
C13 C12 C11 120.4(3) 2_666 .
C13 C12 H12 119.8 2_666 .
C11 C12 H12 119.8 . .
C11 C13 C12 121.3(3) . 2_666
C11 C13 H13 119.4 . .
C12 C13 H13 119.4 2_666 .

loop_
_geom_bond_atom_site_label_1
_geom_bond_atom_site_label_2
_geom_bond_distance
_geom_bond_site_symmetry_2
NI1 S2 2.1651(6) 2_755
NI1 S2 2.1651(6) .
NI1 S1 2.1652(7) 2_755
NI1 S1 2.1652(7) .
N1 C2 1.141(3) .
N2 C4 1.143(3) .
N3 C5 1.319(3) .
N3 C9 1.342(3) .
N3 C10 1.499(3) .
S1 C1 1.739(3) .
S2 C3 1.736(3) .
C1 C3 1.342(3) .
C1 C2 1.437(4) .
C3 C4 1.433(3) .
C5 C6 1.376(4) .
C5 H5 0.9300 .
C6 C7 1.355(5) .
C6 H6 0.9300 .
C7 C8 1.361(5) .
C7 H7 0.9300 .
C8 C9 1.356(4) .
C8 H8 0.9300 .
C9 H9 0.9300 .
C10 C11 1.503(3) .
C10 H10A 0.9700 .
C10 H10B 0.9700 .
C11 C13 1.376(4) .
C11 C12 1.380(4) .
C12 C13 1.378(4) 2_666
C12 H12 0.9300 .
C13 C12 1.378(4) 2_666
C13 H13 0.9300 .

loop_
_geom_torsion_atom_site_label_1
_geom_torsion_atom_site_label_2
_geom_torsion_atom_site_label_3
_geom_torsion_atom_site_label_4
_geom_torsion
_geom_torsion_site_symmetry_1
_geom_torsion_site_symmetry_2
_geom_torsion_site_symmetry_3
_geom_torsion_site_symmetry_4
NI1 S1 C1 C3 3.9(2) . . . .
NI1 S1 C1 C2 -172.11(19) . . . .
C2 C1 C3 C4 -3.6(4) . . . .
S1 C1 C3 C4 -179.3(2) . . . .
C2 C1 C3 S2 175.7(2) . . . .
S1 C1 C3 S2 0.0(3) . . . .
NI1 S2 C3 C1 -3.9(2) . . . .
NI1 S2 C3 C4 175.44(19) . . . .
C9 N3 C5 C6 0.7(4) . . . .
C10 N3 C5 C6 -179.2(3) . . . .
N3 C5 C6 C7 -1.2(5) . . . .
C5 C6 C7 C8 0.8(5) . . . .
C6 C7 C8 C9 0.1(5) . . . .
C5 N3 C9 C8 0.3(4) . . . .
C10 N3 C9 C8 -179.8(3) . . . .
C7 C8 C9 N3 -0.7(5) . . . .
C5 N3 C10 C11 99.8(3) . . . .
C9 N3 C10 C11 -80.2(3) . . . .
N3 C10 C11 C13 90.7(3) . . . .
N3 C10 C11 C12 -89.5(3) . . . .
C13 C11 C12 C13 -1.4(5) . . . 2_666
C10 C11 C12 C13 178.9(2) . . . 2_666
C12 C11 C13 C12 1.4(5) . . . 2_666
C10 C11 C13 C12 -178.8(2) . . . 2_666
